data_4500594
loop_
_publ_author_name
'Wu, Hua'
'Liu, Hai-Yan'
'Yang, Jin'
'Liu, Bo'
'Ma, Jian-Fang'
'Liu, Ying-Ying'
'Liu, Yun-Yu'

_publ_section_title
;
 Series of Coordination Polymers Based on Different Carboxylates and a
 Tri(4-imidazolylphenyl)amine Ligand: Entangled Structures and
 Photoluminescence
;
_journal_issue 6
_journal_name_full 'Crystal Growth &amp; Design'
_journal_page_first 2317
_journal_paper_doi 10.1021/cg200005q
_journal_volume 11
_journal_year 2011
_chemical_formula_moiety 'C35 H23 Cd N8 O4, H2 O'
_chemical_formula_sum 'C35 H27 Cd N8 O5'
_chemical_formula_weight 752.05
_chemical_name_systematic
;
 ?
;
_space_group_IT_number 14
_symmetry_cell_setting monoclinic
_symmetry_space_group_name_Hall '-P 2ybc'
_symmetry_space_group_name_H-M 'P 1 21/c 1'
_atom_sites_solution_hydrogens geom
_atom_sites_solution_primary direct
_atom_sites_solution_secondary difmap
_audit_creation_method SHELXL-97
_cell_angle_alpha 90.00
_cell_angle_beta 104.565(10)
_cell_angle_gamma 90.00
_cell_formula_units_Z 4
_cell_length_a 10.1973(10)
_cell_length_b 18.464(2)
_cell_length_c 18.495(2)
_cell_measurement_reflns_used 6135
_cell_measurement_temperature 293(2)
_cell_measurement_theta_max 25.4
_cell_measurement_theta_min 4.1
_cell_volume 3370.4(6)
_computing_cell_refinement CrysAlis
_computing_data_collection 'CrysAlis (Oxford Diffraction, 2006)'
_computing_data_reduction CrysAlis
_computing_structure_refinement 'SHELXL-97 (Sheldrick, 1997)'
_computing_structure_solution 'SHELXS-97 (Sheldrick, 1997)'
_diffrn_ambient_temperature 293(2)
_diffrn_detector_area_resol_mean 10.0
_diffrn_measured_fraction_theta_full 0.993
_diffrn_measured_fraction_theta_max 0.993
_diffrn_measurement_device_type 'Oxford Diffraction Gemini R Ultra'
_diffrn_measurement_method '\w scan'
_diffrn_radiation_monochromator graphite
_diffrn_radiation_source 'fine-focus sealed tube'
_diffrn_radiation_type MoK\a
_diffrn_radiation_wavelength 0.71073
_diffrn_reflns_av_R_equivalents 0.1382
_diffrn_reflns_av_sigmaI/netI 0.2167
_diffrn_reflns_limit_h_max 12
_diffrn_reflns_limit_h_min -11
_diffrn_reflns_limit_k_max 21
_diffrn_reflns_limit_k_min -22
_diffrn_reflns_limit_l_max 22
_diffrn_reflns_limit_l_min -22
_diffrn_reflns_number 21258
_diffrn_reflns_theta_full 25.00
_diffrn_reflns_theta_max 25.35
_diffrn_reflns_theta_min 4.08
_exptl_absorpt_coefficient_mu 0.702
_exptl_absorpt_correction_T_max 0.871
_exptl_absorpt_correction_T_min 0.804
_exptl_absorpt_correction_type multi-scan
_exptl_absorpt_process_details
;
CrysAlis (Oxford Diffraction, 2006)
;
_exptl_crystal_colour colorless
_exptl_crystal_density_diffrn 1.482
_exptl_crystal_density_method 'not measured'
_exptl_crystal_description block
_exptl_crystal_F_000 1524
_exptl_crystal_size_max 0.30
_exptl_crystal_size_mid 0.25
_exptl_crystal_size_min 0.21
_refine_diff_density_max 1.052
_refine_diff_density_min -0.487
_refine_diff_density_rms 0.095
_refine_ls_extinction_method none
_refine_ls_goodness_of_fit_ref 0.971
_refine_ls_hydrogen_treatment mixed
_refine_ls_matrix_type full
_refine_ls_number_parameters 452
_refine_ls_number_reflns 6135
_refine_ls_number_restraints 13
_refine_ls_restrained_S_all 0.974
_refine_ls_R_factor_all 0.1727
_refine_ls_R_factor_gt 0.0701
_refine_ls_shift/su_max 0.001
_refine_ls_shift/su_mean 0.000
_refine_ls_structure_factor_coef Fsqd
_refine_ls_weighting_details 'calc w=1/[\s^2^(Fo^2^)+(0.0703P)^2^+0.0000P] where P=(Fo^2^+2Fc^2^)/3'
_refine_ls_weighting_scheme calc
_refine_ls_wR_factor_gt 0.1659
_refine_ls_wR_factor_ref 0.1847
_reflns_number_gt 2607
_reflns_number_total 6135
_reflns_threshold_expression >2sigma(I)
_cod_data_source_file cg200005q_si_002.cif
_cod_data_source_block compound2
_cod_depositor_comments
;
The following automatic conversions were performed:

'_symmetry_cell_setting' value 'Monoclinic' changed to 'monoclinic'
according to /home/saulius/struct/CIF-dictionaries/cif_core.dic
dictionary named 'cif_core.dic' version 2.4.1 from 2010-06-29.

Automatic conversion script
Id: cif_fix_values 1715 2011-07-08 13:25:40Z adriana 
;
_cod_original_cell_volume 3370.5(6)
_cod_original_sg_symbol_Hall '-P 2ybc '
_cod_original_sg_symbol_H-M 'P 21/c '
_cod_database_code 4500594

loop_
_symmetry_equiv_pos_as_xyz
'x, y, z'
'-x, y+1/2, -z+1/2'
'-x, -y, -z'
'x, -y-1/2, z-1/2'

loop_
_atom_site_label
_atom_site_type_symbol
_atom_site_fract_x
_atom_site_fract_y
_atom_site_fract_z
_atom_site_U_iso_or_equiv
_atom_site_adp_type
_atom_site_occupancy
_atom_site_symmetry_multiplicity
_atom_site_calc_flag
_atom_site_refinement_flags
Cd1 Cd 0.82077(7) 0.09867(4) 0.10779(4) 0.0419(3) Uani 1 1 d .
C1 C 0.7374(10) 0.5366(5) -0.0392(6) 0.050(3) Uani 1 1 d .
C2 C 0.7829(11) 0.4770(6) -0.0716(6) 0.060(3) Uani 1 1 d .
H15 H 0.7944 0.4804 -0.1198 0.072 Uiso 1 1 calc R
C3 C 0.8108(10) 0.4132(6) -0.0330(6) 0.060(3) Uani 1 1 d .
H17 H 0.8416 0.3736 -0.0550 0.072 Uiso 1 1 calc R
C4 C 0.7936(10) 0.4073(7) 0.0386(6) 0.061(3) Uani 1 1 d .
C5 C 0.7508(15) 0.4652(7) 0.0705(6) 0.092(5) Uani 1 1 d .
H12 H 0.7431 0.4624 0.1194 0.110 Uiso 1 1 calc R
C6 C 0.7177(13) 0.5297(6) 0.0300(7) 0.079(4) Uani 1 1 d .
H13 H 0.6816 0.5682 0.0511 0.095 Uiso 1 1 calc R
C7' C 0.923(3) 0.3398(15) 0.1448(16) 0.085(8) Uiso 0.50 1 d P
C7 C 0.837(3) 0.3425(14) 0.1592(14) 0.074(7) Uiso 0.50 1 d P
C8 C 0.838(3) 0.2624(18) 0.1698(11) 0.098(10) Uiso 0.50 1 d PD
C8' C 0.924(3) 0.2627(16) 0.1643(15) 0.086(8) Uiso 0.50 1 d P
C9 C 0.7990(11) 0.2728(6) 0.0535(6) 0.058(3) Uani 1 1 d D
H9A H 0.7632 0.2611 0.0035 0.069 Uiso 1 1 calc R
C10 C 0.7310(10) 0.6677(5) -0.0387(6) 0.049(3) Uani 1 1 d .
C11 C 0.8501(10) 0.6778(6) 0.0175(6) 0.060(3) Uani 1 1 d .
H28 H 0.9140 0.6408 0.0276 0.072 Uiso 1 1 calc R
C12 C 0.8752(11) 0.7408(6) 0.0583(6) 0.064(3) Uani 1 1 d .
H32 H 0.9554 0.7467 0.0952 0.077 Uiso 1 1 calc R
C13 C 0.7811(10) 0.7942(5) 0.0437(6) 0.048(3) Uani 1 1 d .
C14 C 0.6649(11) 0.7868(5) -0.0085(6) 0.053(3) Uani 1 1 d .
H30 H 0.6013 0.8239 -0.0161 0.063 Uiso 1 1 calc R
C15 C 0.6372(11) 0.7235(6) -0.0523(6) 0.061(3) Uani 1 1 d .
H29 H 0.5572 0.7193 -0.0896 0.074 Uiso 1 1 calc R
C16 C 0.8586(14) 0.8651(7) 0.1612(7) 0.078(4) Uani 1 1 d .
H34 H 0.8857 0.8268 0.1942 0.094 Uiso 1 1 calc R
C17 C 0.8666(13) 0.9331(7) 0.1808(6) 0.071(4) Uani 1 1 d .
H35 H 0.8974 0.9503 0.2294 0.085 Uiso 1 1 calc R
C18 C 0.7894(10) 0.9262(6) 0.0654(6) 0.050(3) Uani 1 1 d .
H33 H 0.7561 0.9384 0.0153 0.060 Uiso 1 1 calc R
C19 C 0.6178(10) 0.5994(6) -0.1498(5) 0.058(3) Uani 1 1 d .
C20 C 0.6253(12) 0.6507(7) -0.2064(6) 0.074(4) Uani 1 1 d .
H23 H 0.6923 0.6861 -0.1963 0.089 Uiso 1 1 calc R
C21 C 0.5367(13) 0.6487(7) -0.2745(7) 0.076(4) Uani 1 1 d .
H22 H 0.5460 0.6814 -0.3112 0.091 Uiso 1 1 calc R
C22 C 0.4349(11) 0.5997(7) -0.2900(5) 0.059(3) Uani 1 1 d .
C23 C 0.4251(12) 0.5488(6) -0.2375(6) 0.069(3) Uani 1 1 d .
H20 H 0.3579 0.5136 -0.2492 0.083 Uiso 1 1 calc R
C24 C 0.5147(12) 0.5493(6) -0.1672(7) 0.071(3) Uani 1 1 d .
H19 H 0.5049 0.5156 -0.1315 0.085 Uiso 1 1 calc R
C25 C 0.2011(16) 0.6042(10) -0.3683(9) 0.121(5) Uani 1 1 d U
H25 H 0.1576 0.6096 -0.3301 0.146 Uiso 1 1 calc R
C26 C 0.1409(12) 0.6006(11) -0.4421(6) 0.125(6) Uani 1 1 d .
H26 H 0.0479 0.6003 -0.4629 0.150 Uiso 1 1 calc R
C27 C 0.3481(10) 0.5970(6) -0.4303(6) 0.058(3) Uani 1 1 d .
H24 H 0.4316 0.5956 -0.4420 0.070 Uiso 1 1 calc R
C28 C 0.4798(9) 0.1212(5) 0.2011(5) 0.043(3) Uani 1 1 d .
C29 C 0.5168(10) 0.1429(5) 0.2750(5) 0.046(3) Uani 1 1 d .
C30 C 0.4177(10) 0.1551(6) 0.3141(6) 0.053(3) Uani 1 1 d .
C31 C 0.2827(10) 0.1442(5) 0.2777(6) 0.049(3) Uani 1 1 d .
H5 H 0.2159 0.1523 0.3030 0.059 Uiso 1 1 calc R
C32 C 0.2469(9) 0.1216(5) 0.2049(5) 0.048(3) Uani 1 1 d .
C33 C 0.3449(9) 0.1118(5) 0.1678(5) 0.046(3) Uani 1 1 d .
H7 H 0.3193 0.0982 0.1178 0.055 Uiso 1 1 calc R
C34 C 0.5866(9) 0.1086(6) 0.1612(6) 0.048(3) Uani 1 1 d .
C35 C 0.0974(9) 0.1073(6) 0.1652(8) 0.059(3) Uani 1 1 d .
N1 N 0.7072(8) 0.6023(5) -0.0785(5) 0.057(2) Uani 1 1 d .
N2 N 0.8071(8) 0.8576(5) 0.0887(5) 0.050(2) Uani 1 1 d .
N3 N 0.8226(8) 0.9749(4) 0.1185(4) 0.048(2) Uani 1 1 d .
N4 N 0.8297(11) 0.2256(5) 0.1058(6) 0.077(3) Uani 1 1 d .
N5 N 0.8240(12) 0.3406(5) 0.0786(6) 0.088(4) Uani 1 1 d .
N6 N 0.3363(8) 0.5985(5) -0.3603(5) 0.061(2) Uani 1 1 d .
N7 N 0.2346(7) 0.5976(5) -0.4805(4) 0.054(2) Uani 1 1 d .
N8 N 0.4557(11) 0.1792(6) 0.3890(5) 0.074(3) Uani 1 1 d D
O1 O 0.5554(7) 0.0923(5) 0.0934(4) 0.071(2) Uani 1 1 d .
O2 O 0.7063(7) 0.1107(4) 0.1981(4) 0.069(2) Uani 1 1 d .
O1W O 0.9058(10) 0.1441(8) 0.3239(6) 0.147(5) Uani 1 1 d D
O3 O 0.0636(7) 0.1051(4) 0.0983(4) 0.067(2) Uani 1 1 d .
O4 O 0.0162(6) 0.1052(4) 0.2062(4) 0.067(2) Uani 1 1 d .
HW1A H 0.853(7) 0.110(4) 0.305(7) 0.100 Uiso 1 1 d D
HN1A H 0.407(8) 0.200(6) 0.413(6) 0.100 Uiso 1 1 d D
HN1B H 0.536(4) 0.195(6) 0.405(6) 0.100 Uiso 1 1 d D
HW1B H 0.985(4) 0.126(5) 0.331(7) 0.100 Uiso 1 1 d D

loop_
_atom_site_aniso_label
_atom_site_aniso_U_11
_atom_site_aniso_U_22
_atom_site_aniso_U_33
_atom_site_aniso_U_23
_atom_site_aniso_U_13
_atom_site_aniso_U_12
Cd1 0.0408(4) 0.0438(4) 0.0415(4) 0.0017(4) 0.0109(3) 0.0038(4)
C1 0.066(7) 0.036(7) 0.047(7) 0.011(5) 0.013(5) 0.010(5)
C2 0.086(8) 0.050(7) 0.044(6) 0.011(6) 0.015(6) 0.022(6)
C3 0.070(7) 0.044(7) 0.069(8) -0.002(6) 0.022(6) 0.021(6)
C4 0.071(7) 0.050(7) 0.056(7) 0.007(7) 0.003(5) 0.017(7)
C5 0.175(14) 0.067(10) 0.042(7) 0.016(7) 0.045(8) 0.036(9)
C6 0.132(12) 0.044(8) 0.064(9) 0.007(6) 0.030(8) 0.026(7)
C9 0.085(8) 0.037(7) 0.045(7) -0.003(6) 0.005(6) 0.003(6)
C10 0.058(7) 0.037(7) 0.046(6) 0.013(5) 0.000(5) 0.003(5)
C11 0.057(7) 0.037(7) 0.081(8) 0.001(6) 0.005(6) 0.010(5)
C12 0.059(7) 0.049(8) 0.078(8) -0.003(6) 0.003(6) 0.003(6)
C13 0.053(6) 0.029(6) 0.053(7) 0.004(5) -0.003(5) 0.002(5)
C14 0.070(7) 0.026(6) 0.065(7) 0.004(5) 0.023(6) 0.004(5)
C15 0.063(7) 0.048(8) 0.065(8) 0.008(6) 0.001(6) -0.003(6)
C16 0.136(12) 0.031(7) 0.051(8) -0.002(6) -0.008(7) 0.006(7)
C17 0.121(10) 0.061(8) 0.025(6) 0.000(6) 0.008(6) 0.004(7)
C18 0.071(7) 0.046(7) 0.029(6) 0.003(5) 0.005(5) 0.001(5)
C19 0.069(7) 0.046(7) 0.055(7) 0.002(6) 0.010(5) 0.006(7)
C20 0.090(9) 0.082(9) 0.039(7) 0.024(6) -0.005(6) -0.022(7)
C21 0.092(10) 0.080(10) 0.057(8) -0.006(7) 0.020(7) -0.022(8)
C22 0.067(7) 0.068(7) 0.041(6) -0.002(7) 0.010(5) -0.007(7)
C23 0.085(9) 0.062(8) 0.054(8) 0.003(6) 0.008(6) -0.022(6)
C24 0.090(9) 0.039(7) 0.075(9) 0.013(6) 0.007(7) -0.011(6)
C25 0.109(8) 0.177(10) 0.090(8) -0.002(8) 0.047(7) 0.009(8)
C26 0.054(7) 0.28(2) 0.039(7) -0.013(11) 0.009(6) 0.021(11)
C27 0.055(7) 0.073(8) 0.055(7) 0.000(7) 0.030(6) -0.010(7)
C28 0.033(5) 0.048(7) 0.046(6) 0.001(5) 0.009(4) 0.012(4)
C29 0.053(6) 0.053(7) 0.035(6) -0.003(5) 0.015(5) -0.002(5)
C30 0.042(6) 0.058(8) 0.059(7) 0.005(6) 0.016(5) 0.002(5)
C31 0.055(7) 0.041(6) 0.056(7) -0.003(5) 0.024(5) 0.001(5)
C32 0.040(6) 0.052(7) 0.052(6) 0.000(5) 0.012(5) 0.008(4)
C33 0.047(6) 0.051(7) 0.042(6) 0.014(5) 0.018(5) 0.012(5)
C34 0.033(6) 0.064(8) 0.047(6) 0.013(6) 0.012(5) 0.007(5)
C35 0.029(5) 0.049(7) 0.096(10) 0.017(7) 0.013(6) 0.005(5)
N1 0.071(6) 0.029(5) 0.061(5) 0.005(5) -0.003(4) 0.003(5)
N2 0.065(6) 0.038(6) 0.044(6) 0.014(4) 0.010(5) 0.005(5)
N3 0.068(5) 0.039(5) 0.038(5) -0.005(4) 0.013(4) -0.003(5)
N4 0.127(8) 0.054(6) 0.044(5) 0.005(6) 0.008(5) -0.001(6)
N5 0.140(10) 0.037(7) 0.071(7) 0.015(5) -0.002(7) 0.018(6)
N6 0.051(5) 0.085(7) 0.048(5) 0.006(5) 0.014(4) 0.001(5)
N7 0.035(4) 0.078(6) 0.047(5) -0.013(5) 0.009(4) -0.004(5)
N8 0.084(7) 0.094(8) 0.041(6) -0.033(5) 0.013(5) -0.017(6)
O1 0.067(5) 0.103(6) 0.048(5) -0.016(5) 0.024(4) 0.016(5)
O2 0.039(4) 0.102(7) 0.071(5) -0.015(4) 0.020(4) -0.005(4)
O1W 0.099(7) 0.274(15) 0.062(6) -0.040(8) 0.011(6) -0.066(9)
O3 0.069(5) 0.088(6) 0.034(4) 0.009(4) -0.005(3) 0.001(4)
O4 0.038(4) 0.090(6) 0.072(5) 0.012(5) 0.013(3) -0.003(4)

loop_
_atom_type_symbol
_atom_type_description
_atom_type_scat_dispersion_real
_atom_type_scat_dispersion_imag
_atom_type_scat_source
C C 0.0033 0.0016 'International Tables Vol C Tables 4.2.6.8 and 6.1.1.4'
H H 0.0000 0.0000 'International Tables Vol C Tables 4.2.6.8 and 6.1.1.4'
N N 0.0061 0.0033 'International Tables Vol C Tables 4.2.6.8 and 6.1.1.4'
O O 0.0106 0.0060 'International Tables Vol C Tables 4.2.6.8 and 6.1.1.4'
Cd Cd -0.8075 1.2024 'International Tables Vol C Tables 4.2.6.8 and 6.1.1.4'

loop_
_geom_angle_atom_site_label_1
_geom_angle_atom_site_label_2
_geom_angle_atom_site_label_3
_geom_angle
_geom_angle_site_symmetry_1
_geom_angle_site_symmetry_3
O2 Cd1 N7 136.0(3) . 2_644
O2 Cd1 N3 91.7(3) . 1_545
N7 Cd1 N3 94.3(3) 2_644 1_545
O2 Cd1 O4 85.3(2) . 1_655
N7 Cd1 O4 138.2(3) 2_644 1_655
N3 Cd1 O4 89.9(3) 1_545 1_655
O2 Cd1 N4 86.7(3) . .
N7 Cd1 N4 89.6(3) 2_644 .
N3 Cd1 N4 175.8(3) 1_545 .
O4 Cd1 N4 86.1(3) 1_655 .
O2 Cd1 O3 137.6(2) . 1_655
N7 Cd1 O3 85.5(2) 2_644 1_655
N3 Cd1 O3 93.8(3) 1_545 1_655
O4 Cd1 O3 52.7(2) 1_655 1_655
N4 Cd1 O3 84.8(3) . 1_655
O2 Cd1 C35 112.0(3) . 1_655
N7 Cd1 C35 111.2(3) 2_644 1_655
N3 Cd1 C35 92.2(3) 1_545 1_655
O4 Cd1 C35 27.0(3) 1_655 1_655
N4 Cd1 C35 84.7(4) . 1_655
O3 Cd1 C35 25.7(3) 1_655 1_655
C6 C1 C2 118.7(9) . .
C6 C1 N1 120.4(9) . .
C2 C1 N1 120.9(10) . .
C3 C2 C1 120.4(10) . .
C3 C2 H15 119.8 . .
C1 C2 H15 119.8 . .
C2 C3 C4 120.5(10) . .
C2 C3 H17 119.8 . .
C4 C3 H17 119.8 . .
C5 C4 C3 119.4(10) . .
C5 C4 N5 120.7(11) . .
C3 C4 N5 119.9(11) . .
C4 C5 C6 120.2(11) . .
C4 C5 H12 119.9 . .
C6 C5 H12 119.9 . .
C1 C6 C5 120.8(11) . .
C1 C6 H13 119.6 . .
C5 C6 H13 119.6 . .
C7 C7' N5 75(3) . .
C7 C7' C8' 86(3) . .
N5 C7' C8' 101(2) . .
C7 C7' C8 56(2) . .
N5 C7' C8 86.9(17) . .
C8' C7' C8 30.3(14) . .
C7' C7 N5 65(2) . .
C7' C7 C8 91(3) . .
N5 C7 C8 96.1(17) . .
C7' C7 C8' 59(2) . .
N5 C7 C8' 87.2(17) . .
C8 C7 C8' 32.0(14) . .
C8' C8 N4 76(3) . .
C8' C8 C7 87(3) . .
N4 C8 C7 112.8(18) . .
C8' C8 C7' 55(3) . .
N4 C8 C7' 95.9(18) . .
C7 C8 C7' 32.9(13) . .
C8 C8' N4 66(2) . .
C8 C8' C7' 95(3) . .
N4 C8' C7' 108(2) . .
C8 C8' C7 61(3) . .
N4 C8' C7 97.7(18) . .
C7' C8' C7 34.7(14) . .
N4 C9 N5 112.8(10) . .
N4 C9 H9A 123.6 . .
N5 C9 H9A 123.6 . .
C15 C10 C11 117.9(10) . .
C15 C10 N1 121.6(9) . .
C11 C10 N1 120.5(9) . .
C12 C11 C10 121.8(10) . .
C12 C11 H28 119.1 . .
C10 C11 H28 119.1 . .
C13 C12 C11 118.8(10) . .
C13 C12 H32 120.6 . .
C11 C12 H32 120.6 . .
C14 C13 C12 121.7(10) . .
C14 C13 N2 120.6(9) . .
C12 C13 N2 117.6(9) . .
C13 C14 C15 121.0(10) . .
C13 C14 H30 119.5 . .
C15 C14 H30 119.5 . .
C10 C15 C14 118.9(10) . .
C10 C15 H29 120.6 . .
C14 C15 H29 120.6 . .
C17 C16 N2 111.4(10) . .
C17 C16 H34 124.3 . .
N2 C16 H34 124.3 . .
C16 C17 N3 109.0(10) . .
C16 C17 H35 125.5 . .
N3 C17 H35 125.5 . .
N3 C18 N2 114.8(9) . .
N3 C18 H33 122.6 . .
N2 C18 H33 122.6 . .
C24 C19 N1 121.5(10) . .
C24 C19 C20 117.0(9) . .
N1 C19 C20 121.5(10) . .
C21 C20 C19 121.2(11) . .
C21 C20 H23 119.4 . .
C19 C20 H23 119.4 . .
C22 C21 C20 120.8(11) . .
C22 C21 H22 119.6 . .
C20 C21 H22 119.6 . .
C21 C22 C23 119.9(10) . .
C21 C22 N6 121.9(11) . .
C23 C22 N6 118.2(10) . .
C22 C23 C24 120.6(10) . .
C22 C23 H20 119.7 . .
C24 C23 H20 119.7 . .
C19 C24 C23 120.5(10) . .
C19 C24 H19 119.7 . .
C23 C24 H19 119.7 . .
C26 C25 N6 107.3(12) . .
C26 C25 H25 126.3 . .
N6 C25 H25 126.3 . .
N7 C26 C25 109.8(11) . .
N7 C26 H26 125.1 . .
C25 C26 H26 125.1 . .
N7 C27 N6 114.6(9) . .
N7 C27 H24 122.7 . .
N6 C27 H24 122.7 . .
C33 C28 C29 118.3(8) . .
C33 C28 C34 122.6(9) . .
C29 C28 C34 119.1(8) . .
C28 C29 C30 120.3(9) . .
C31 C30 C29 118.9(10) . .
C31 C30 N8 121.0(9) . .
C29 C30 N8 120.1(9) . .
C32 C31 C30 120.5(9) . .
C32 C31 H5 119.7 . .
C30 C31 H5 119.7 . .
C33 C32 C31 119.3(9) . .
C33 C32 C35 120.1(10) . .
C31 C32 C35 120.6(9) . .
C32 C33 C28 122.6(9) . .
C32 C33 H7 118.7 . .
C28 C33 H7 118.7 . .
O2 C34 O1 121.8(8) . .
O2 C34 C28 117.8(9) . .
O1 C34 C28 120.3(8) . .
O3 C35 O4 124.1(9) . .
O3 C35 C32 119.4(10) . .
O4 C35 C32 116.1(11) . .
O3 C35 Cd1 66.4(5) . 1_455
O4 C35 Cd1 57.7(5) . 1_455
C32 C35 Cd1 171.1(8) . 1_455
C19 N1 C10 120.7(9) . .
C19 N1 C1 117.4(9) . .
C10 N1 C1 118.9(8) . .
C16 N2 C18 102.5(9) . .
C16 N2 C13 130.5(9) . .
C18 N2 C13 126.9(8) . .
C18 N3 C17 102.2(9) . .
C18 N3 Cd1 128.6(7) . 1_565
C17 N3 Cd1 129.0(7) . 1_565
C9 N4 C8 105.6(14) . .
C9 N4 C8' 103.6(14) . .
C8 N4 C8' 38.0(14) . .
C9 N4 Cd1 133.6(8) . .
C8 N4 Cd1 118.9(14) . .
C8' N4 Cd1 119.3(12) . .
C9 N5 C7' 109.3(14) . .
C9 N5 C4 129.1(10) . .
C7' N5 C4 119.0(15) . .
C9 N5 C7 109.6(13) . .
C7' N5 C7 39.9(13) . .
C4 N5 C7 117.3(13) . .
C27 N6 C25 103.5(9) . .
C27 N6 C22 132.1(9) . .
C25 N6 C22 124.2(10) . .
C27 N7 C26 104.6(9) . .
C27 N7 Cd1 133.5(6) . 2_654
C26 N7 Cd1 121.9(7) . 2_654
C30 N8 HN1A 128(8) . .
C30 N8 HN1B 117(7) . .
HN1A N8 HN1B 108(3) . .
C34 O2 Cd1 102.0(6) . .
HW1A O1W HW1B 105(3) . .
C35 O3 Cd1 87.8(6) . 1_455
C35 O4 Cd1 95.4(6) . 1_455

loop_
_geom_bond_atom_site_label_1
_geom_bond_atom_site_label_2
_geom_bond_distance
_geom_bond_site_symmetry_2
Cd1 O2 2.277(7) .
Cd1 N7 2.279(8) 2_644
Cd1 N3 2.293(8) 1_545
Cd1 O4 2.340(6) 1_655
Cd1 N4 2.345(9) .
Cd1 O3 2.529(7) 1_655
Cd1 C35 2.757(9) 1_655
C1 C6 1.351(14) .
C1 C2 1.387(13) .
C1 N1 1.408(12) .
C2 C3 1.370(13) .
C2 H15 0.9300 .
C3 C4 1.383(14) .
C3 H17 0.9300 .
C4 C5 1.344(15) .
C4 N5 1.430(13) .
C5 C6 1.402(15) .
C5 H12 0.9300 .
C6 H13 0.9300 .
C7' C7 0.97(3) .
C7' N5 1.38(3) .
C7' C8' 1.47(3) .
C7' C8 1.79(4) .
C7 N5 1.46(3) .
C7 C8 1.49(3) .
C7 C8' 1.71(4) .
C8 C8' 0.91(3) .
C8 N4 1.35(3) .
C8' N4 1.43(3) .
C9 N4 1.280(12) .
C9 N5 1.338(13) .
C9 H9A 0.9300 .
C10 C15 1.386(13) .
C10 C11 1.398(13) .
C10 N1 1.404(12) .
C11 C12 1.375(14) .
C11 H28 0.9300 .
C12 C13 1.355(13) .
C12 H32 0.9300 .
C13 C14 1.333(13) .
C13 N2 1.423(12) .
C14 C15 1.409(13) .
C14 H30 0.9300 .
C15 H29 0.9300 .
C16 C17 1.302(14) .
C16 N2 1.320(13) .
C16 H34 0.9300 .
C17 N3 1.366(12) .
C17 H35 0.9300 .
C18 N3 1.312(11) .
C18 N2 1.335(12) .
C18 H33 0.9300 .
C19 C24 1.376(14) .
C19 N1 1.403(11) .
C19 C20 1.428(14) .
C20 C21 1.354(14) .
C20 H23 0.9300 .
C21 C22 1.352(15) .
C21 H22 0.9300 .
C22 C23 1.372(15) .
C22 N6 1.430(12) .
C23 C24 1.389(14) .
C23 H20 0.9300 .
C24 H19 0.9300 .
C25 C26 1.350(17) .
C25 N6 1.354(15) .
C25 H25 0.9300 .
C26 N7 1.326(13) .
C26 H26 0.9300 .
C27 N7 1.290(11) .
C27 N6 1.330(11) .
C27 H24 0.9300 .
C28 C33 1.370(12) .
C28 C29 1.383(12) .
C28 C34 1.479(12) .
C29 C30 1.401(13) .
C30 C31 1.387(13) .
C30 N8 1.413(13) .
C31 C32 1.369(13) .
C31 H5 0.9300 .
C32 C33 1.359(12) .
C32 C35 1.540(13) .
C33 H7 0.9300 .
C34 O2 1.241(10) .
C34 O1 1.251(11) .
C35 O3 1.199(13) .
C35 O4 1.256(12) .
C35 Cd1 2.757(9) 1_455
N3 Cd1 2.293(8) 1_565
N7 Cd1 2.279(8) 2_654
N8 HN1A 0.84(2) .
N8 HN1B 0.84(2) .
O1W HW1A 0.85(2) .
O1W HW1B 0.85(2) .
O3 Cd1 2.529(7) 1_455
O4 Cd1 2.340(6) 1_455

loop_
_geom_torsion_atom_site_label_1
_geom_torsion_atom_site_label_2
_geom_torsion_atom_site_label_3
_geom_torsion_atom_site_label_4
_geom_torsion
_geom_torsion_site_symmetry_1
_geom_torsion_site_symmetry_4
C6 C1 C2 C3 -2.0(17) . .
N1 C1 C2 C3 -179.4(9) . .
C1 C2 C3 C4 0.3(16) . .
C2 C3 C4 C5 -0.9(17) . .
C2 C3 C4 N5 -179.6(10) . .
C3 C4 C5 C6 3(2) . .
N5 C4 C5 C6 -178.2(11) . .
C2 C1 C6 C5 4.2(18) . .
N1 C1 C6 C5 -178.3(11) . .
C4 C5 C6 C1 -5(2) . .
C8' C7' C7 N5 -102.3(18) . .
C8 C7' C7 N5 -96.4(16) . .
N5 C7' C7 C8 96.4(16) . .
C8' C7' C7 C8 -6(2) . .
N5 C7' C7 C8' 102.3(18) . .
C8 C7' C7 C8' 6(2) . .
C7' C7 C8 C8' 10(3) . .
N5 C7 C8 C8' 75(3) . .
C7' C7 C8 N4 -64(4) . .
N5 C7 C8 N4 1(3) . .
C8' C7 C8 N4 -73(3) . .
N5 C7 C8 C7' 65(2) . .
C8' C7 C8 C7' -10(3) . .
C7 C7' C8 C8' -168(4) . .
N5 C7' C8 C8' 118(3) . .
C7 C7' C8 N4 124(3) . .
N5 C7' C8 N4 50(2) . .
C8' C7' C8 N4 -68(3) . .
N5 C7' C8 C7 -74(3) . .
C8' C7' C8 C7 168(4) . .
C7 C8 C8' N4 -114.4(15) . .
C7' C8 C8' N4 -108(2) . .
N4 C8 C8' C7' 108(2) . .
C7 C8 C8' C7' -6(2) . .
N4 C8 C8' C7 114.4(15) . .
C7' C8 C8' C7 6(2) . .
C7 C7' C8' C8 10(4) . .
N5 C7' C8' C8 -64(3) . .
C7 C7' C8' N4 76(3) . .
N5 C7' C8' N4 3(3) . .
C8 C7' C8' N4 67(2) . .
N5 C7' C8' C7 -74(3) . .
C8 C7' C8' C7 -10(4) . .
C7' C7 C8' C8 -169(4) . .
N5 C7 C8' C8 -106(3) . .
C7' C7 C8' N4 -111(3) . .
N5 C7 C8' N4 -48.9(19) . .
C8 C7 C8' N4 57(2) . .
N5 C7 C8' C7' 63(2) . .
C8 C7 C8' C7' 169(4) . .
C15 C10 C11 C12 -0.4(17) . .
N1 C10 C11 C12 -179.0(10) . .
C10 C11 C12 C13 0.6(17) . .
C11 C12 C13 C14 0.6(17) . .
C11 C12 C13 N2 177.4(10) . .
C12 C13 C14 C15 -2.0(16) . .
N2 C13 C14 C15 -178.7(9) . .
C11 C10 C15 C14 -0.8(15) . .
N1 C10 C15 C14 177.7(9) . .
C13 C14 C15 C10 2.0(16) . .
N2 C16 C17 N3 -2.0(17) . .
C24 C19 C20 C21 -1.5(18) . .
N1 C19 C20 C21 -178.4(11) . .
C19 C20 C21 C22 3(2) . .
C20 C21 C22 C23 -3.5(19) . .
C20 C21 C22 N6 177.1(11) . .
C21 C22 C23 C24 3.4(19) . .
N6 C22 C23 C24 -177.2(11) . .
N1 C19 C24 C23 178.3(11) . .
C20 C19 C24 C23 1.4(18) . .
C22 C23 C24 C19 -2.3(19) . .
N6 C25 C26 N7 -4(2) . .
C33 C28 C29 C30 -0.3(14) . .
C34 C28 C29 C30 -179.9(9) . .
C28 C29 C30 C31 0.8(15) . .
C28 C29 C30 N8 -178.2(10) . .
C29 C30 C31 C32 0.3(15) . .
N8 C30 C31 C32 179.3(10) . .
C30 C31 C32 C33 -1.8(14) . .
C30 C31 C32 C35 178.2(9) . .
C31 C32 C33 C28 2.4(14) . .
C35 C32 C33 C28 -177.7(9) . .
C29 C28 C33 C32 -1.3(14) . .
C34 C28 C33 C32 178.3(9) . .
C33 C28 C34 O2 -172.2(9) . .
C29 C28 C34 O2 7.4(14) . .
C33 C28 C34 O1 3.8(15) . .
C29 C28 C34 O1 -176.7(10) . .
C33 C32 C35 O3 -18.2(15) . .
C31 C32 C35 O3 161.7(10) . .
C33 C32 C35 O4 168.0(10) . .
C31 C32 C35 O4 -12.0(14) . .
C33 C32 C35 Cd1 -148(5) . 1_455
C31 C32 C35 Cd1 32(5) . 1_455
C24 C19 N1 C10 -128.4(12) . .
C20 C19 N1 C10 48.4(15) . .
C24 C19 N1 C1 31.9(15) . .
C20 C19 N1 C1 -151.4(11) . .
C15 C10 N1 C19 24.4(15) . .
C11 C10 N1 C19 -157.1(10) . .
C15 C10 N1 C1 -135.5(11) . .
C11 C10 N1 C1 43.0(14) . .
C6 C1 N1 C19 -124.8(12) . .
C2 C1 N1 C19 52.6(13) . .
C6 C1 N1 C10 35.8(14) . .
C2 C1 N1 C10 -146.8(10) . .
C17 C16 N2 C18 2.3(15) . .
C17 C16 N2 C13 179.6(11) . .
N3 C18 N2 C16 -1.8(13) . .
N3 C18 N2 C13 -179.3(9) . .
C14 C13 N2 C16 135.8(13) . .
C12 C13 N2 C16 -41.0(17) . .
C14 C13 N2 C18 -47.4(16) . .
C12 C13 N2 C18 135.8(11) . .
N2 C18 N3 C17 0.7(13) . .
N2 C18 N3 Cd1 176.9(7) . 1_565
C16 C17 N3 C18 0.8(14) . .
C16 C17 N3 Cd1 -175.4(9) . 1_565
N5 C9 N4 C8 18(2) . .
N5 C9 N4 C8' -21.0(19) . .
N5 C9 N4 Cd1 -178.6(9) . .
C8' C8 N4 C9 -92(3) . .
C7 C8 N4 C9 -12(3) . .
C7' C8 N4 C9 -41(2) . .
C7 C8 N4 C8' 81(3) . .
C7' C8 N4 C8' 51(2) . .
C8' C8 N4 Cd1 102(3) . .
C7 C8 N4 Cd1 -177.8(17) . .
C7' C8 N4 Cd1 152.9(12) . .
C8 C8' N4 C9 98(3) . .
C7' C8' N4 C9 11(3) . .
C7 C8' N4 C9 45(2) . .
C7' C8' N4 C8 -87(3) . .
C7 C8' N4 C8 -53(2) . .
C8 C8' N4 Cd1 -100(3) . .
C7' C8' N4 Cd1 172.2(16) . .
C7 C8' N4 Cd1 -153.8(13) . .
O2 Cd1 N4 C9 -128.8(13) . .
N7 Cd1 N4 C9 7.4(13) 2_644 .
N3 Cd1 N4 C9 163(4) 1_545 .
O4 Cd1 N4 C9 145.8(13) 1_655 .
O3 Cd1 N4 C9 92.9(13) 1_655 .
C35 Cd1 N4 C9 118.7(13) 1_655 .
O2 Cd1 N4 C8 32.6(18) . .
N7 Cd1 N4 C8 168.7(18) 2_644 .
N3 Cd1 N4 C8 -35(5) 1_545 .
O4 Cd1 N4 C8 -52.9(18) 1_655 .
O3 Cd1 N4 C8 -105.8(18) 1_655 .
C35 Cd1 N4 C8 -79.9(18) 1_655 .
O2 Cd1 N4 C8' 76.3(17) . .
N7 Cd1 N4 C8' -147.6(17) 2_644 .
N3 Cd1 N4 C8' 8(5) 1_545 .
O4 Cd1 N4 C8' -9.2(16) 1_655 .
O3 Cd1 N4 C8' -62.1(16) 1_655 .
C35 Cd1 N4 C8' -36.3(17) 1_655 .
N4 C9 N5 C7' 24(2) . .
N4 C9 N5 C4 -174.6(12) . .
N4 C9 N5 C7 -18.2(18) . .
C7 C7' N5 C9 -98(2) . .
C8' C7' N5 C9 -15(3) . .
C8 C7' N5 C9 -41.8(19) . .
C7 C7' N5 C4 99(3) . .
C8' C7' N5 C4 -178.1(16) . .
C8 C7' N5 C4 154.9(15) . .
C8' C7' N5 C7 83(3) . .
C8 C7' N5 C7 56(2) . .
C5 C4 N5 C9 141.1(14) . .
C3 C4 N5 C9 -40.2(19) . .
C5 C4 N5 C7' -59(2) . .
C3 C4 N5 C7' 119.3(19) . .
C5 C4 N5 C7 -14(2) . .
C3 C4 N5 C7 164.9(15) . .
C7' C7 N5 C9 97(2) . .
C8 C7 N5 C9 9(2) . .
C8' C7 N5 C9 39.9(18) . .
C8 C7 N5 C7' -88(3) . .
C8' C7 N5 C7' -57(2) . .
C7' C7 N5 C4 -103(3) . .
C8 C7 N5 C4 168.6(17) . .
C8' C7 N5 C4 -160.6(15) . .
N7 C27 N6 C25 -3.2(16) . .
N7 C27 N6 C22 -178.8(11) . .
C26 C25 N6 C27 4.2(17) . .
C26 C25 N6 C22 -179.7(14) . .
C21 C22 N6 C27 52.0(19) . .
C23 C22 N6 C27 -127.4(14) . .
C21 C22 N6 C25 -122.9(15) . .
C23 C22 N6 C25 57.8(18) . .
N6 C27 N7 C26 0.8(16) . .
N6 C27 N7 Cd1 178.2(8) . 2_654
C25 C26 N7 C27 2.0(19) . .
C25 C26 N7 Cd1 -175.8(11) . 2_654
O1 C34 O2 Cd1 9.2(12) . .
C28 C34 O2 Cd1 -174.9(7) . .
N7 Cd1 O2 C34 8.2(9) 2_644 .
N3 Cd1 O2 C34 -89.7(7) 1_545 .
O4 Cd1 O2 C34 -179.5(7) 1_655 .
N4 Cd1 O2 C34 94.2(7) . .
O3 Cd1 O2 C34 172.8(6) 1_655 .
C35 Cd1 O2 C34 177.2(6) 1_655 .
O4 C35 O3 Cd1 0.7(12) . 1_455
C32 C35 O3 Cd1 -172.6(9) . 1_455
O3 C35 O4 Cd1 -0.7(12) . 1_455
C32 C35 O4 Cd1 172.7(7) . 1_455
